data_7002825
loop_
_publ_author_name
'Meng, Zhao-Sha'
'Yun, Lei'
'Zhang, Wei-Xiong'
'Hong, Chao-Gang'
'Herchel, Radovan'
'Ou, Yong-Cong'
'Leng, Ji-Dong'
'Peng, Meng-Xia'
'Lin, Zhuo-Jia'
'Tong, Ming-Liang'

_publ_section_title
;
 Reactivity of 4-amino-3,5-bis(pyridin-2-yl)-1,2,4-triazole, structures
 and magnetic properties of polynuclear and polymeric Mn(ii), Cu(ii)
 and Cd(ii) complexes
;
_journal_issue 46
_journal_name_full 'Dalton Transactions'
_journal_page_first 10284
_journal_page_last 10295
_journal_paper_doi 10.1039/b914702k
_journal_year 2009
_chemical_formula_sum 'C57 H44 Cl2 Cu4 N20 O10'
_chemical_formula_weight 1494.18
_chemical_name_systematic
;
?
;
_space_group_IT_number 15
_symmetry_cell_setting monoclinic
_symmetry_space_group_name_Hall '-C 2yc'
_symmetry_space_group_name_H-M 'C 1 2/c 1'
_atom_sites_solution_hydrogens geom
_atom_sites_solution_primary direct
_atom_sites_solution_secondary difmap
_audit_creation_method SHELXL-97
_cell_angle_alpha 90.00
_cell_angle_beta 119.860(2)
_cell_angle_gamma 90.00
_cell_formula_units_Z 4
_cell_length_a 19.056(2)
_cell_length_b 26.260(3)
_cell_length_c 13.8908(14)
_cell_measurement_reflns_used 3458
_cell_measurement_temperature 293(2)
_cell_measurement_theta_max 24.534
_cell_measurement_theta_min 2.360
_cell_volume 6028.3(11)
_computing_cell_refinement 'Bruker SMART'
_computing_data_collection 'Bruker SMART'
_computing_data_reduction 'Bruker SAINT'
_computing_molecular_graphics 'Bruker SHELXTL'
_computing_publication_material 'Bruker SHELXTL'
_computing_structure_refinement 'SHELXL-97 (Sheldrick, 1997)'
_computing_structure_solution 'SHELXS-97 (Sheldrick, 1990)'
_diffrn_ambient_temperature 293(2)
_diffrn_measured_fraction_theta_full 0.974
_diffrn_measured_fraction_theta_max 0.974
_diffrn_measurement_device_type 'CCD area detector'
_diffrn_measurement_method 'phi and omega scans'
_diffrn_radiation_monochromator graphite
_diffrn_radiation_source 'fine-focus sealed tube'
_diffrn_radiation_type MoK\a
_diffrn_radiation_wavelength 0.71073
_diffrn_reflns_av_R_equivalents 0.0569
_diffrn_reflns_av_sigmaI/netI 0.0748
_diffrn_reflns_limit_h_max 23
_diffrn_reflns_limit_h_min -24
_diffrn_reflns_limit_k_max 32
_diffrn_reflns_limit_k_min -33
_diffrn_reflns_limit_l_max 13
_diffrn_reflns_limit_l_min -17
_diffrn_reflns_number 18109
_diffrn_reflns_theta_full 26.98
_diffrn_reflns_theta_max 26.98
_diffrn_reflns_theta_min 1.46
_exptl_absorpt_coefficient_mu 1.558
_exptl_absorpt_correction_T_max 0.744
_exptl_absorpt_correction_T_min 0.610
_exptl_absorpt_correction_type multi-scan
_exptl_absorpt_process_details 'SADABS (Bruker, 2002)'
_exptl_crystal_colour green
_exptl_crystal_density_diffrn 1.646
_exptl_crystal_density_method 'not measured'
_exptl_crystal_description block
_exptl_crystal_F_000 3024
_exptl_crystal_size_max 0.35
_exptl_crystal_size_mid 0.27
_exptl_crystal_size_min 0.19
_refine_diff_density_max 0.713
_refine_diff_density_min -0.528
_refine_diff_density_rms 0.102
_refine_ls_extinction_method none
_refine_ls_goodness_of_fit_ref 1.137
_refine_ls_hydrogen_treatment constr
_refine_ls_matrix_type full
_refine_ls_number_parameters 421
_refine_ls_number_reflns 6402
_refine_ls_number_restraints 5
_refine_ls_restrained_S_all 1.158
_refine_ls_R_factor_all 0.1159
_refine_ls_R_factor_gt 0.0801
_refine_ls_shift/su_max 0.000
_refine_ls_shift/su_mean 0.000
_refine_ls_structure_factor_coef Fsqd
_refine_ls_weighting_details 'calc w=1/[\s^2^(Fo^2^)+(0.0731P)^2^+2.8792P] where P=(Fo^2^+2Fc^2^)/3'
_refine_ls_weighting_scheme calc
_refine_ls_wR_factor_gt 0.1572
_refine_ls_wR_factor_ref 0.1726
_reflns_number_gt 4588
_reflns_number_total 6402
_reflns_threshold_expression >2sigma(I)
_cod_data_source_file b914702k.txt
_cod_data_source_block complex5
_cod_original_cell_volume 6028.1(11)
_cod_original_sg_symbol_H-M C2/c
_cod_database_code 7002825

loop_
_symmetry_equiv_pos_as_xyz
'x, y, z'
'-x, y, -z+1/2'
'x+1/2, y+1/2, z'
'-x+1/2, y+1/2, -z+1/2'
'-x, -y, -z'
'x, -y, z-1/2'
'-x+1/2, -y+1/2, -z'
'x+1/2, -y+1/2, z-1/2'

loop_
_atom_site_label
_atom_site_type_symbol
_atom_site_fract_x
_atom_site_fract_y
_atom_site_fract_z
_atom_site_U_iso_or_equiv
_atom_site_adp_type
_atom_site_occupancy
_atom_site_symmetry_multiplicity
_atom_site_calc_flag
_atom_site_refinement_flags
_atom_site_disorder_assembly
_atom_site_disorder_group
Cu1 Cu 0.07438(4) 0.12325(2) -0.11049(6) 0.0330(2) Uani 1 1 d . . .
Cu2 Cu 0.16333(4) 0.14706(3) -0.33539(6) 0.0393(2) Uani 1 1 d . . .
Cl1 Cl 0.09720(11) 0.16871(6) -0.51629(14) 0.0585(5) Uani 1 1 d . . .
N1 N 0.1689(3) 0.15642(16) -0.1052(4) 0.0355(11) Uani 1 1 d . . .
N2 N 0.1927(3) 0.16643(16) -0.1803(4) 0.0362(11) Uani 1 1 d . . .
N3 N 0.2897(3) 0.19459(18) -0.0139(4) 0.0457(12) Uani 1 1 d . . .
N4 N 0.1497(3) 0.14605(18) 0.0708(4) 0.0464(12) Uani 1 1 d . . .
N5 N 0.2617(3) 0.19196(18) -0.2935(4) 0.0448(12) Uani 1 1 d . . .
N6 N -0.0157(2) 0.08171(15) -0.1267(3) 0.0299(10) Uani 1 1 d . . .
N7 N -0.0938(2) 0.08803(15) -0.1519(3) 0.0310(10) Uani 1 1 d . . .
N8 N -0.0698(3) 0.00393(15) -0.1457(3) 0.0322(10) Uani 1 1 d . . .
N9 N 0.1252(3) 0.05156(16) -0.0906(4) 0.0335(10) Uani 1 1 d . . .
N10 N -0.2492(3) 0.07661(17) -0.2064(4) 0.0404(11) Uani 1 1 d . . .
O1 O 0.0101(2) 0.18672(14) -0.1639(4) 0.0508(11) Uani 1 1 d . . .
O2 O 0.0302(4) 0.3456(2) -0.4824(6) 0.100(2) Uani 1 1 d . . .
H2O H 0.0367 0.3644 -0.5271 0.120 Uiso 0.50 1 d PR . .
O3 O 0.0113(4) 0.42027(19) -0.4236(5) 0.109(2) Uani 1 1 d . . .
O1W O 0.0569(4) 0.39048(19) -0.6315(5) 0.096(2) Uani 1 1 d . . .
H1WA H 0.0618 0.4222 -0.6178 0.115 Uiso 1 1 d RD . .
H1WB H 0.0454 0.3749 -0.5875 0.115 Uiso 0.50 1 d PRD . .
H1WC H 0.0181 0.3881 -0.6980 0.115 Uiso 0.50 1 d PRD . .
O2W O 0.0737(4) 0.4852(3) -0.5372(6) 0.126(2) Uani 1 1 d . . .
H2WA H 0.0452 0.5107 -0.5727 0.151 Uiso 1 1 d RD . .
H2WB H 0.0532 0.4703 -0.5026 0.151 Uiso 1 1 d RD . .
C1 C 0.2282(3) 0.1738(2) -0.0074(5) 0.0371(13) Uani 1 1 d . . .
C2 C 0.2643(3) 0.1893(2) -0.1232(5) 0.0406(14) Uani 1 1 d . . .
C3 C 0.2200(4) 0.1674(2) 0.0911(5) 0.0444(15) Uani 1 1 d . . .
C4 C 0.2793(4) 0.1815(3) 0.1955(5) 0.0589(18) Uani 1 1 d . . .
H4 H 0.3270 0.1964 0.2066 0.071 Uiso 1 1 calc R . .
C5 C 0.2666(5) 0.1732(3) 0.2826(6) 0.074(2) Uani 1 1 d . . .
H5 H 0.3065 0.1814 0.3545 0.089 Uiso 1 1 calc R . .
C6 C 0.1944(6) 0.1527(3) 0.2630(6) 0.073(2) Uani 1 1 d . . .
H6 H 0.1843 0.1480 0.3214 0.088 Uiso 1 1 calc R . .
C7 C 0.1369(5) 0.1392(2) 0.1565(6) 0.0581(18) Uani 1 1 d . . .
H7 H 0.0883 0.1250 0.1438 0.070 Uiso 1 1 calc R . .
C8 C 0.3045(3) 0.2043(2) -0.1852(5) 0.0418(14) Uani 1 1 d . . .
C9 C 0.3782(4) 0.2285(2) -0.1405(6) 0.0539(17) Uani 1 1 d . . .
H9 H 0.4068 0.2367 -0.0654 0.065 Uiso 1 1 calc R . .
C10 C 0.4088(4) 0.2404(3) -0.2086(7) 0.067(2) Uani 1 1 d . . .
H10 H 0.4581 0.2572 -0.1802 0.080 Uiso 1 1 calc R . .
C11 C 0.3673(4) 0.2274(3) -0.3171(8) 0.067(2) Uani 1 1 d . . .
H11 H 0.3884 0.2343 -0.3634 0.080 Uiso 1 1 calc R . .
C12 C 0.2925(4) 0.2038(2) -0.3584(6) 0.0593(18) Uani 1 1 d . . .
H12 H 0.2631 0.1959 -0.4336 0.071 Uiso 1 1 calc R . .
C13 C -0.0046(3) 0.03105(18) -0.1245(4) 0.0277(11) Uani 1 1 d . . .
C14 C -0.1233(3) 0.0410(2) -0.1623(4) 0.0317(12) Uani 1 1 d . . .
C15 C 0.0744(3) 0.01325(19) -0.1010(4) 0.0311(12) Uani 1 1 d . . .
C16 C 0.0974(3) -0.0371(2) -0.0886(4) 0.0386(13) Uani 1 1 d . . .
H16 H 0.0611 -0.0629 -0.0973 0.046 Uiso 1 1 calc R . .
C17 C 0.1760(4) -0.0486(2) -0.0627(5) 0.0460(15) Uani 1 1 d . . .
H17 H 0.1935 -0.0822 -0.0525 0.055 Uiso 1 1 calc R . .
C18 C 0.2272(4) -0.0103(2) -0.0525(5) 0.0472(16) Uani 1 1 d . . .
H18 H 0.2799 -0.0174 -0.0359 0.057 Uiso 1 1 calc R . .
C19 C 0.2001(3) 0.0392(2) -0.0670(5) 0.0423(14) Uani 1 1 d . . .
H19 H 0.2355 0.0652 -0.0601 0.051 Uiso 1 1 calc R . .
C20 C -0.2082(3) 0.0334(2) -0.1933(4) 0.0333(12) Uani 1 1 d . . .
C21 C -0.2425(3) -0.0142(2) -0.2084(5) 0.0449(15) Uani 1 1 d . . .
H21 H -0.2119 -0.0434 -0.1978 0.054 Uiso 1 1 calc R . .
C22 C -0.3229(4) -0.0177(3) -0.2395(6) 0.0575(18) Uani 1 1 d . . .
H22 H -0.3475 -0.0494 -0.2498 0.069 Uiso 1 1 calc R . .
C23 C -0.3663(4) 0.0257(3) -0.2549(6) 0.0614(19) Uani 1 1 d . . .
H23 H -0.4210 0.0242 -0.2768 0.074 Uiso 1 1 calc R . .
C24 C -0.3277(4) 0.0718(3) -0.2374(6) 0.0557(17) Uani 1 1 d . . .
H24 H -0.3576 0.1013 -0.2476 0.067 Uiso 1 1 calc R . .
C25 C 0.0000 0.2655(3) -0.2500 0.044(2) Uani 1 2 d S . .
C26 C 0.0073(4) 0.2918(2) -0.3307(5) 0.0532(17) Uani 1 1 d . . .
H26 H 0.0124 0.2742 -0.3850 0.064 Uiso 1 1 calc R . .
C27 C 0.0070(4) 0.3446(2) -0.3306(6) 0.064(2) Uani 1 1 d . . .
C28 C 0.0000 0.3703(3) -0.2500 0.070(3) Uani 1 2 d S . .
H28 H 0.0000 0.4057 -0.2500 0.085 Uiso 1 2 calc SR . .
C29 C 0.0000 0.2079(3) -0.2500 0.0378(19) Uani 1 2 d S . .
C30 C 0.0160(5) 0.3732(3) -0.4203(8) 0.082(3) Uani 1 1 d . . .

loop_
_atom_site_aniso_label
_atom_site_aniso_U_11
_atom_site_aniso_U_22
_atom_site_aniso_U_33
_atom_site_aniso_U_23
_atom_site_aniso_U_13
_atom_site_aniso_U_12
Cu1 0.0313(4) 0.0273(4) 0.0416(4) 0.0004(3) 0.0191(3) -0.0005(3)
Cu2 0.0417(4) 0.0352(4) 0.0456(4) -0.0031(3) 0.0251(4) -0.0117(3)
Cl1 0.0664(11) 0.0528(10) 0.0530(10) 0.0103(8) 0.0273(9) -0.0067(8)
N1 0.032(2) 0.032(3) 0.042(3) -0.003(2) 0.019(2) -0.0053(19)
N2 0.032(2) 0.035(3) 0.042(3) -0.004(2) 0.019(2) -0.008(2)
N3 0.034(3) 0.041(3) 0.052(3) -0.006(2) 0.014(2) -0.003(2)
N4 0.056(3) 0.037(3) 0.048(3) -0.001(2) 0.028(3) 0.002(2)
N5 0.047(3) 0.038(3) 0.060(3) -0.005(3) 0.034(3) -0.010(2)
N6 0.028(2) 0.028(2) 0.035(3) 0.0016(19) 0.017(2) 0.0013(18)
N7 0.030(2) 0.028(2) 0.035(3) -0.0016(19) 0.016(2) 0.0011(18)
N8 0.036(2) 0.028(2) 0.035(3) 0.004(2) 0.019(2) 0.0019(19)
N9 0.030(2) 0.035(2) 0.037(3) 0.002(2) 0.017(2) 0.0041(19)
N10 0.031(2) 0.040(3) 0.051(3) 0.001(2) 0.022(2) 0.002(2)
O1 0.054(3) 0.031(2) 0.073(3) 0.009(2) 0.037(2) 0.0095(19)
O2 0.136(6) 0.051(4) 0.107(5) 0.016(3) 0.055(5) -0.016(4)
O3 0.135(6) 0.040(3) 0.123(5) 0.021(3) 0.043(4) -0.004(3)
O1W 0.151(5) 0.059(3) 0.152(5) 0.045(3) 0.132(5) 0.030(3)
O2W 0.085(5) 0.141(6) 0.147(6) 0.001(5) 0.054(5) 0.009(4)
C1 0.027(3) 0.033(3) 0.045(4) -0.004(3) 0.012(3) 0.005(2)
C2 0.033(3) 0.030(3) 0.056(4) 0.000(3) 0.020(3) -0.006(2)
C3 0.051(4) 0.035(3) 0.043(4) -0.003(3) 0.021(3) 0.006(3)
C4 0.056(4) 0.063(5) 0.043(4) -0.001(3) 0.014(4) 0.010(3)
C5 0.086(6) 0.070(5) 0.043(5) -0.001(4) 0.014(4) 0.017(4)
C6 0.122(8) 0.057(5) 0.050(5) 0.012(4) 0.050(5) 0.020(5)
C7 0.086(5) 0.043(4) 0.060(5) 0.004(3) 0.048(4) 0.007(3)
C8 0.037(3) 0.030(3) 0.059(4) 0.003(3) 0.024(3) -0.002(2)
C9 0.038(3) 0.044(4) 0.071(5) -0.001(3) 0.020(3) -0.010(3)
C10 0.044(4) 0.061(5) 0.101(6) 0.002(4) 0.041(5) -0.014(3)
C11 0.062(5) 0.059(4) 0.105(7) 0.001(5) 0.061(5) -0.009(4)
C12 0.073(5) 0.045(4) 0.079(5) -0.003(4) 0.052(4) -0.013(3)
C13 0.033(3) 0.022(3) 0.027(3) 0.001(2) 0.014(2) 0.003(2)
C14 0.036(3) 0.033(3) 0.028(3) 0.001(2) 0.017(2) 0.001(2)
C15 0.033(3) 0.033(3) 0.030(3) 0.002(2) 0.018(2) 0.005(2)
C16 0.049(3) 0.030(3) 0.039(3) 0.000(2) 0.024(3) 0.008(2)
C17 0.058(4) 0.039(3) 0.045(4) 0.006(3) 0.029(3) 0.018(3)
C18 0.040(3) 0.057(4) 0.047(4) 0.013(3) 0.023(3) 0.025(3)
C19 0.034(3) 0.047(4) 0.046(4) 0.000(3) 0.021(3) 0.002(3)
C20 0.031(3) 0.039(3) 0.030(3) -0.004(2) 0.015(2) -0.002(2)
C21 0.041(3) 0.038(3) 0.056(4) -0.010(3) 0.024(3) -0.007(3)
C22 0.053(4) 0.056(4) 0.069(5) -0.018(4) 0.034(4) -0.022(3)
C23 0.037(4) 0.068(5) 0.079(5) -0.012(4) 0.028(4) -0.011(3)
C24 0.040(3) 0.061(4) 0.073(5) 0.000(4) 0.033(4) 0.006(3)
C25 0.030(4) 0.024(4) 0.054(6) 0.000 0.003(4) 0.000
C26 0.040(3) 0.035(3) 0.051(4) 0.000(3) -0.003(3) -0.006(3)
C27 0.051(4) 0.030(4) 0.065(5) 0.010(3) -0.005(3) -0.008(3)
C28 0.064(7) 0.024(5) 0.076(8) 0.000 -0.001(6) 0.000
C29 0.022(4) 0.032(4) 0.052(6) 0.000 0.013(4) 0.000
C30 0.066(5) 0.048(5) 0.083(6) 0.012(5) 0.001(5) -0.013(4)

loop_
_atom_type_symbol
_atom_type_description
_atom_type_scat_dispersion_real
_atom_type_scat_dispersion_imag
_atom_type_scat_source
C C 0.0033 0.0016 'International Tables Vol C Tables 4.2.6.8 and 6.1.1.4'
H H 0.0000 0.0000 'International Tables Vol C Tables 4.2.6.8 and 6.1.1.4'
N N 0.0061 0.0033 'International Tables Vol C Tables 4.2.6.8 and 6.1.1.4'
O O 0.0106 0.0060 'International Tables Vol C Tables 4.2.6.8 and 6.1.1.4'
Cl Cl 0.1484 0.1585 'International Tables Vol C Tables 4.2.6.8 and 6.1.1.4'
Cu Cu 0.3201 1.2651 'International Tables Vol C Tables 4.2.6.8 and 6.1.1.4'

loop_
_geom_angle_atom_site_label_1
_geom_angle_atom_site_label_2
_geom_angle_atom_site_label_3
_geom_angle
_geom_angle_site_symmetry_1
_geom_angle_site_symmetry_3
_geom_angle_publ_flag
N6 Cu1 N1 171.16(18) . . ?
N6 Cu1 O1 94.74(17) . . ?
N1 Cu1 O1 91.46(18) . . ?
N6 Cu1 N9 80.42(16) . . ?
N1 Cu1 N9 92.20(17) . . ?
O1 Cu1 N9 167.25(18) . . ?
N6 Cu1 N4 108.05(18) . . ?
N1 Cu1 N4 77.32(18) . . ?
O1 Cu1 N4 97.20(18) . . ?
N9 Cu1 N4 95.52(17) . . ?
N7 Cu2 N2 96.33(17) 2_554 . ?
N7 Cu2 N5 162.39(19) 2_554 . ?
N2 Cu2 N5 79.71(19) . . ?
N7 Cu2 Cl1 96.89(13) 2_554 . ?
N2 Cu2 Cl1 146.85(14) . . ?
N5 Cu2 Cl1 95.55(15) . . ?
N7 Cu2 N10 76.04(16) 2_554 2_554 ?
N2 Cu2 N10 98.48(18) . 2_554 ?
N5 Cu2 N10 87.51(18) . 2_554 ?
Cl1 Cu2 N10 114.18(13) . 2_554 ?
C1 N1 N2 106.2(4) . . ?
C1 N1 Cu1 118.8(4) . . ?
N2 N1 Cu1 135.0(4) . . ?
C2 N2 N1 105.4(5) . . ?
C2 N2 Cu2 114.2(4) . . ?
N1 N2 Cu2 139.3(3) . . ?
C1 N3 C2 101.4(5) . . ?
C7 N4 C3 118.2(6) . . ?
C7 N4 Cu1 130.9(5) . . ?
C3 N4 Cu1 110.8(4) . . ?
C12 N5 C8 118.3(5) . . ?
C12 N5 Cu2 126.3(5) . . ?
C8 N5 Cu2 114.7(4) . . ?
C13 N6 N7 105.4(4) . . ?
C13 N6 Cu1 115.5(3) . . ?
N7 N6 Cu1 138.6(3) . . ?
C14 N7 N6 105.2(4) . . ?
C14 N7 Cu2 119.1(3) . 2_554 ?
N6 N7 Cu2 135.5(3) . 2_554 ?
C13 N8 C14 101.3(4) . . ?
C19 N9 C15 117.7(5) . . ?
C19 N9 Cu1 128.7(4) . . ?
C15 N9 Cu1 113.5(3) . . ?
C20 N10 C24 116.6(5) . . ?
C20 N10 Cu2 110.3(3) . 2_554 ?
C24 N10 Cu2 133.1(4) . 2_554 ?
C29 O1 Cu1 120.5(4) . . ?
C30 O2 H2O 109.1 . . ?
H1WA O1W H1WB 110.5 . . ?
H1WA O1W H1WC 104.6 . . ?
H1WB O1W H1WC 110.5 . . ?
H2WA O2W H2WB 110.4 . . ?
N3 C1 N1 113.2(5) . . ?
N3 C1 C3 128.0(5) . . ?
N1 C1 C3 118.7(5) . . ?
N2 C2 N3 113.8(5) . . ?
N2 C2 C8 116.9(5) . . ?
N3 C2 C8 129.3(5) . . ?
N4 C3 C4 122.8(6) . . ?
N4 C3 C1 114.3(5) . . ?
C4 C3 C1 122.9(6) . . ?
C5 C4 C3 118.6(7) . . ?
C5 C4 H4 120.7 . . ?
C3 C4 H4 120.7 . . ?
C4 C5 C6 119.3(7) . . ?
C4 C5 H5 120.3 . . ?
C6 C5 H5 120.3 . . ?
C5 C6 C7 119.7(7) . . ?
C5 C6 H6 120.1 . . ?
C7 C6 H6 120.1 . . ?
N4 C7 C6 121.3(7) . . ?
N4 C7 H7 119.4 . . ?
C6 C7 H7 119.4 . . ?
N5 C8 C9 122.0(6) . . ?
N5 C8 C2 112.9(5) . . ?
C9 C8 C2 125.1(6) . . ?
C10 C9 C8 118.9(7) . . ?
C10 C9 H9 120.6 . . ?
C8 C9 H9 120.6 . . ?
C11 C10 C9 119.9(6) . . ?
C11 C10 H10 120.1 . . ?
C9 C10 H10 120.1 . . ?
C10 C11 C12 119.0(7) . . ?
C10 C11 H11 120.5 . . ?
C12 C11 H11 120.5 . . ?
N5 C12 C11 122.0(7) . . ?
N5 C12 H12 119.0 . . ?
C11 C12 H12 119.0 . . ?
N8 C13 N6 113.9(4) . . ?
N8 C13 C15 128.9(4) . . ?
N6 C13 C15 117.2(4) . . ?
N7 C14 N8 114.2(5) . . ?
N7 C14 C20 120.1(5) . . ?
N8 C14 C20 125.7(5) . . ?
N9 C15 C16 122.3(5) . . ?
N9 C15 C13 113.1(4) . . ?
C16 C15 C13 124.6(5) . . ?
C15 C16 C17 118.4(5) . . ?
C15 C16 H16 120.8 . . ?
C17 C16 H16 120.8 . . ?
C18 C17 C16 119.6(5) . . ?
C18 C17 H17 120.2 . . ?
C16 C17 H17 120.2 . . ?
C17 C18 C19 119.1(5) . . ?
C17 C18 H18 120.5 . . ?
C19 C18 H18 120.5 . . ?
N9 C19 C18 122.9(6) . . ?
N9 C19 H19 118.5 . . ?
C18 C19 H19 118.5 . . ?
N10 C20 C21 123.2(5) . . ?
N10 C20 C14 114.2(5) . . ?
C21 C20 C14 122.7(5) . . ?
C22 C21 C20 118.8(6) . . ?
C22 C21 H21 120.6 . . ?
C20 C21 H21 120.6 . . ?
C23 C22 C21 119.2(6) . . ?
C23 C22 H22 120.4 . . ?
C21 C22 H22 120.4 . . ?
C22 C23 C24 118.7(6) . . ?
C22 C23 H23 120.7 . . ?
C24 C23 H23 120.7 . . ?
N10 C24 C23 123.6(6) . . ?
N10 C24 H24 118.2 . . ?
C23 C24 H24 118.2 . . ?
C26 C25 C26 119.9(8) 2_554 . ?
C26 C25 C29 120.0(4) 2_554 . ?
C26 C25 C29 120.0(4) . . ?
C25 C26 C27 119.8(7) . . ?
C25 C26 H26 120.1 . . ?
C27 C26 H26 120.1 . . ?
C28 C27 C26 119.7(8) . . ?
C28 C27 C30 121.2(6) . . ?
C26 C27 C30 119.0(8) . . ?
C27 C28 C27 121.0(9) . 2_554 ?
C27 C28 H28 119.5 . . ?
C27 C28 H28 119.5 2_554 . ?
O1 C29 O1 126.8(8) . 2_554 ?
O1 C29 C25 116.6(4) . . ?
O1 C29 C25 116.6(4) 2_554 . ?
O3 C30 O2 125.9(10) . . ?
O3 C30 C27 118.9(10) . . ?
O2 C30 C27 115.2(7) . . ?

loop_
_geom_bond_atom_site_label_1
_geom_bond_atom_site_label_2
_geom_bond_distance
_geom_bond_site_symmetry_2
_geom_bond_publ_flag
Cu1 N6 1.950(4) . ?
Cu1 N1 1.970(4) . ?
Cu1 O1 1.981(4) . ?
Cu1 N9 2.072(4) . ?
Cu1 N4 2.272(5) . ?
Cu2 N7 1.989(4) 2_554 ?
Cu2 N2 2.003(5) . ?
Cu2 N5 2.039(5) . ?
Cu2 Cl1 2.2522(18) . ?
Cu2 N10 2.343(5) 2_554 ?
N1 C1 1.342(7) . ?
N1 N2 1.354(6) . ?
N2 C2 1.333(6) . ?
N3 C1 1.337(7) . ?
N3 C2 1.351(7) . ?
N4 C7 1.341(8) . ?
N4 C3 1.346(8) . ?
N5 C12 1.335(8) . ?
N5 C8 1.346(7) . ?
N6 C13 1.345(6) . ?
N6 N7 1.358(5) . ?
N7 C14 1.335(6) . ?
N7 Cu2 1.989(4) 2_554 ?
N8 C13 1.332(6) . ?
N8 C14 1.342(6) . ?
N9 C19 1.335(7) . ?
N9 C15 1.354(6) . ?
N10 C20 1.338(7) . ?
N10 C24 1.340(7) . ?
N10 Cu2 2.343(5) 2_554 ?
O1 C29 1.244(5) . ?
O2 C30 1.255(11) . ?
O2 H2O 0.8501 . ?
O3 C30 1.239(9) . ?
O1W H1WA 0.8501 . ?
O1W H1WB 0.8499 . ?
O1W H1WC 0.8500 . ?
O2W H2WA 0.8500 . ?
O2W H2WB 0.8500 . ?
C1 C3 1.461(8) . ?
C2 C8 1.463(8) . ?
C3 C4 1.373(8) . ?
C4 C5 1.363(10) . ?
C4 H4 0.9300 . ?
C5 C6 1.373(11) . ?
C5 H5 0.9300 . ?
C6 C7 1.379(10) . ?
C6 H6 0.9300 . ?
C7 H7 0.9300 . ?
C8 C9 1.377(8) . ?
C9 C10 1.371(9) . ?
C9 H9 0.9300 . ?
C10 C11 1.350(10) . ?
C10 H10 0.9300 . ?
C11 C12 1.390(9) . ?
C11 H11 0.9300 . ?
C12 H12 0.9300 . ?
C13 C15 1.450(7) . ?
C14 C20 1.465(7) . ?
C15 C16 1.377(7) . ?
C16 C17 1.389(8) . ?
C16 H16 0.9300 . ?
C17 C18 1.358(8) . ?
C17 H17 0.9300 . ?
C18 C19 1.375(8) . ?
C18 H18 0.9300 . ?
C19 H19 0.9300 . ?
C20 C21 1.377(7) . ?
C21 C22 1.372(8) . ?
C21 H21 0.9300 . ?
C22 C23 1.362(9) . ?
C22 H22 0.9300 . ?
C23 C24 1.375(9) . ?
C23 H23 0.9300 . ?
C24 H24 0.9300 . ?
C25 C26 1.383(7) 2_554 ?
C25 C26 1.383(7) . ?
C25 C29 1.511(11) . ?
C26 C27 1.386(8) . ?
C26 H26 0.9300 . ?
C27 C28 1.369(8) . ?
C27 C30 1.536(12) . ?
C28 C27 1.369(8) 2_554 ?
C28 H28 0.9300 . ?
C29 O1 1.244(5) 2_554 ?

loop_
_geom_hbond_atom_site_label_D
_geom_hbond_atom_site_label_H
_geom_hbond_atom_site_label_A
_geom_hbond_distance_DH
_geom_hbond_distance_HA
_geom_hbond_distance_DA
_geom_hbond_angle_DHA
_geom_hbond_site_symmetry_A
O2 H2O O1W 0.85 1.81 2.643(8) 166.4 .
O1W H1WA O2W 0.85 1.95 2.754(8) 158.5 .
O1W H1WB O2 0.85 1.80 2.643(8) 173.7 .
O1W H1WC O1W 0.85 2.07 2.903(13) 166.4 2_553
O2W H2WA O3 0.85 2.10 2.865(9) 150.4 5_564
O2W H2WB O3 0.85 2.11 2.946(10) 168.7 .

loop_
_geom_torsion_atom_site_label_1
_geom_torsion_atom_site_label_2
_geom_torsion_atom_site_label_3
_geom_torsion_atom_site_label_4
_geom_torsion
_geom_torsion_site_symmetry_1
_geom_torsion_site_symmetry_2
_geom_torsion_site_symmetry_3
_geom_torsion_site_symmetry_4
_geom_torsion_publ_flag
N6 Cu1 N1 C1 -126.7(11) . . . . ?
O1 Cu1 N1 C1 98.7(4) . . . . ?
N9 Cu1 N1 C1 -93.5(4) . . . . ?
N4 Cu1 N1 C1 1.7(4) . . . . ?
N6 Cu1 N1 N2 51.8(14) . . . . ?
O1 Cu1 N1 N2 -82.8(5) . . . . ?
N9 Cu1 N1 N2 85.0(5) . . . . ?
N4 Cu1 N1 N2 -179.8(5) . . . . ?
C1 N1 N2 C2 -0.3(6) . . . . ?
Cu1 N1 N2 C2 -178.9(4) . . . . ?
C1 N1 N2 Cu2 165.9(4) . . . . ?
Cu1 N1 N2 Cu2 -12.7(9) . . . . ?
N7 Cu2 N2 C2 151.8(4) 2_554 . . . ?
N5 Cu2 N2 C2 -10.9(4) . . . . ?
Cl1 Cu2 N2 C2 -95.2(4) . . . . ?
N10 Cu2 N2 C2 75.0(4) 2_554 . . . ?
N7 Cu2 N2 N1 -13.6(6) 2_554 . . . ?
N5 Cu2 N2 N1 -176.2(6) . . . . ?
Cl1 Cu2 N2 N1 99.4(6) . . . . ?
N10 Cu2 N2 N1 -90.4(6) 2_554 . . . ?
N6 Cu1 N4 C7 -6.5(6) . . . . ?
N1 Cu1 N4 C7 -179.2(6) . . . . ?
O1 Cu1 N4 C7 90.9(5) . . . . ?
N9 Cu1 N4 C7 -88.2(5) . . . . ?
N6 Cu1 N4 C3 169.6(4) . . . . ?
N1 Cu1 N4 C3 -3.1(4) . . . . ?
O1 Cu1 N4 C3 -93.0(4) . . . . ?
N9 Cu1 N4 C3 87.9(4) . . . . ?
N7 Cu2 N5 C12 102.8(8) 2_554 . . . ?
N2 Cu2 N5 C12 -178.9(6) . . . . ?
Cl1 Cu2 N5 C12 -32.0(5) . . . . ?
N10 Cu2 N5 C12 82.1(5) 2_554 . . . ?
N7 Cu2 N5 C8 -67.5(8) 2_554 . . . ?
N2 Cu2 N5 C8 10.8(4) . . . . ?
Cl1 Cu2 N5 C8 157.7(4) . . . . ?
N10 Cu2 N5 C8 -88.2(4) 2_554 . . . ?
N1 Cu1 N6 C13 30.0(14) . . . . ?
O1 Cu1 N6 C13 164.4(4) . . . . ?
N9 Cu1 N6 C13 -3.7(4) . . . . ?
N4 Cu1 N6 C13 -96.4(4) . . . . ?
N1 Cu1 N6 N7 -141.1(11) . . . . ?
O1 Cu1 N6 N7 -6.7(5) . . . . ?
N9 Cu1 N6 N7 -174.8(5) . . . . ?
N4 Cu1 N6 N7 92.5(5) . . . . ?
C13 N6 N7 C14 0.3(5) . . . . ?
Cu1 N6 N7 C14 171.9(4) . . . . ?
C13 N6 N7 Cu2 175.5(4) . . . 2_554 ?
Cu1 N6 N7 Cu2 -12.9(8) . . . 2_554 ?
N6 Cu1 N9 C19 -176.6(5) . . . . ?
N1 Cu1 N9 C19 8.3(5) . . . . ?
O1 Cu1 N9 C19 114.9(8) . . . . ?
N4 Cu1 N9 C19 -69.1(5) . . . . ?
N6 Cu1 N9 C15 1.7(4) . . . . ?
N1 Cu1 N9 C15 -173.4(4) . . . . ?
O1 Cu1 N9 C15 -66.8(9) . . . . ?
N4 Cu1 N9 C15 109.1(4) . . . . ?
N6 Cu1 O1 C29 -117.1(4) . . . . ?
N1 Cu1 O1 C29 56.6(4) . . . . ?
N9 Cu1 O1 C29 -50.1(9) . . . . ?
N4 Cu1 O1 C29 134.0(4) . . . . ?
C2 N3 C1 N1 0.5(6) . . . . ?
C2 N3 C1 C3 179.1(5) . . . . ?
N2 N1 C1 N3 -0.1(6) . . . . ?
Cu1 N1 C1 N3 178.7(3) . . . . ?
N2 N1 C1 C3 -178.9(5) . . . . ?
Cu1 N1 C1 C3 0.0(6) . . . . ?
N1 N2 C2 N3 0.6(6) . . . . ?
Cu2 N2 C2 N3 -169.5(4) . . . . ?
N1 N2 C2 C8 179.7(5) . . . . ?
Cu2 N2 C2 C8 9.6(6) . . . . ?
C1 N3 C2 N2 -0.7(6) . . . . ?
C1 N3 C2 C8 -179.6(6) . . . . ?
C7 N4 C3 C4 1.1(9) . . . . ?
Cu1 N4 C3 C4 -175.5(5) . . . . ?
C7 N4 C3 C1 -179.4(5) . . . . ?
Cu1 N4 C3 C1 4.0(6) . . . . ?
N3 C1 C3 N4 178.5(5) . . . . ?
N1 C1 C3 N4 -3.0(7) . . . . ?
N3 C1 C3 C4 -2.1(9) . . . . ?
N1 C1 C3 C4 176.5(5) . . . . ?
N4 C3 C4 C5 0.4(10) . . . . ?
C1 C3 C4 C5 -179.0(6) . . . . ?
C3 C4 C5 C6 -2.1(11) . . . . ?
C4 C5 C6 C7 2.2(11) . . . . ?
C3 N4 C7 C6 -1.0(9) . . . . ?
Cu1 N4 C7 C6 174.8(5) . . . . ?
C5 C6 C7 N4 -0.6(11) . . . . ?
C12 N5 C8 C9 0.0(9) . . . . ?
Cu2 N5 C8 C9 171.1(5) . . . . ?
C12 N5 C8 C2 -179.9(5) . . . . ?
Cu2 N5 C8 C2 -8.8(6) . . . . ?
N2 C2 C8 N5 -0.4(7) . . . . ?
N3 C2 C8 N5 178.5(5) . . . . ?
N2 C2 C8 C9 179.6(5) . . . . ?
N3 C2 C8 C9 -1.4(10) . . . . ?
N5 C8 C9 C10 0.0(9) . . . . ?
C2 C8 C9 C10 180.0(6) . . . . ?
C8 C9 C10 C11 -1.1(10) . . . . ?
C9 C10 C11 C12 2.1(11) . . . . ?
C8 N5 C12 C11 1.1(10) . . . . ?
Cu2 N5 C12 C11 -168.9(5) . . . . ?
C10 C11 C12 N5 -2.1(11) . . . . ?
C14 N8 C13 N6 0.4(6) . . . . ?
C14 N8 C13 C15 -179.0(5) . . . . ?
N7 N6 C13 N8 -0.5(6) . . . . ?
Cu1 N6 C13 N8 -174.4(3) . . . . ?
N7 N6 C13 C15 179.0(4) . . . . ?
Cu1 N6 C13 C15 5.2(6) . . . . ?
N6 N7 C14 N8 0.0(6) . . . . ?
Cu2 N7 C14 N8 -176.2(3) 2_554 . . . ?
N6 N7 C14 C20 -177.9(4) . . . . ?
Cu2 N7 C14 C20 5.9(7) 2_554 . . . ?
C13 N8 C14 N7 -0.2(6) . . . . ?
C13 N8 C14 C20 177.5(5) . . . . ?
C19 N9 C15 C16 -0.3(8) . . . . ?
Cu1 N9 C15 C16 -178.8(4) . . . . ?
C19 N9 C15 C13 178.9(5) . . . . ?
Cu1 N9 C15 C13 0.4(5) . . . . ?
N8 C13 C15 N9 175.8(5) . . . . ?
N6 C13 C15 N9 -3.6(7) . . . . ?
N8 C13 C15 C16 -5.0(9) . . . . ?
N6 C13 C15 C16 175.6(5) . . . . ?
N9 C15 C16 C17 1.1(8) . . . . ?
C13 C15 C16 C17 -178.0(5) . . . . ?
C15 C16 C17 C18 -1.2(8) . . . . ?
C16 C17 C18 C19 0.6(9) . . . . ?
C15 N9 C19 C18 -0.4(8) . . . . ?
Cu1 N9 C19 C18 177.8(4) . . . . ?
C17 C18 C19 N9 0.2(9) . . . . ?
C24 N10 C20 C21 -1.0(8) . . . . ?
Cu2 N10 C20 C21 177.7(5) 2_554 . . . ?
C24 N10 C20 C14 178.5(5) . . . . ?
Cu2 N10 C20 C14 -2.8(6) 2_554 . . . ?
N7 C14 C20 N10 -1.5(7) . . . . ?
N8 C14 C20 N10 -179.1(5) . . . . ?
N7 C14 C20 C21 178.0(5) . . . . ?
N8 C14 C20 C21 0.4(9) . . . . ?
N10 C20 C21 C22 0.7(9) . . . . ?
C14 C20 C21 C22 -178.8(5) . . . . ?
C20 C21 C22 C23 0.3(10) . . . . ?
C21 C22 C23 C24 -0.8(11) . . . . ?
C20 N10 C24 C23 0.5(10) . . . . ?
Cu2 N10 C24 C23 -177.9(5) 2_554 . . . ?
C22 C23 C24 N10 0.4(11) . . . . ?
C26 C25 C26 C27 -0.2(4) 2_554 . . . ?
C29 C25 C26 C27 179.8(4) . . . . ?
C25 C26 C27 C28 0.4(8) . . . . ?
C25 C26 C27 C30 179.4(5) . . . . ?
C26 C27 C28 C27 -0.2(4) . . . 2_554 ?
C30 C27 C28 C27 -179.2(7) . . . 2_554 ?
Cu1 O1 C29 O1 37.1(2) . . . 2_554 ?
Cu1 O1 C29 C25 -142.9(2) . . . . ?
C26 C25 C29 O1 -14.4(3) 2_554 . . . ?
C26 C25 C29 O1 165.6(3) . . . . ?
C26 C25 C29 O1 165.6(3) 2_554 . . 2_554 ?
C26 C25 C29 O1 -14.4(3) . . . 2_554 ?
C28 C27 C30 O3 -4.9(10) . . . . ?
C26 C27 C30 O3 176.1(7) . . . . ?
C28 C27 C30 O2 172.9(6) . . . . ?
C26 C27 C30 O2 -6.0(10) . . . . ?
